data_4344282
loop_
_publ_author_name
'Zhang, J.'
'Corbett, J.D.'

_publ_section_title
;
 Two families of centered zirconium cluster phases with M1,2 M' Cl6 * Zr6
 Cl12 Z compositions
;
_journal_name_full 'Inorganic Chemistry'
_journal_page_first 1556
_journal_page_last 1572
_journal_volume 32
_journal_year 1993
_chemical_formula_sum 'C Ba1.26 Cl18 K1.7 Zr6'
_chemical_name_systematic '(K0.85 Ba0.13)2 Ba Zr6 Cl18 C'
_space_group_IT_number 148
_symmetry_space_group_name_Hall '-R 3'
_symmetry_space_group_name_H-M 'R -3 :H'
_cell_angle_alpha 90
_cell_angle_beta 90
_cell_angle_gamma 120
_cell_formula_units_Z 3
_cell_length_a 9.595
_cell_length_b 9.595
_cell_length_c 26.926
_cell_volume 2146.804
_citation_journal_id_ASTM INOCAJ
_cod_data_source_file Zhang_INOCAJ_1993_1247.cif
_cod_data_source_block C1Ba1.26Cl18K1.7Zr6
_cod_original_formula_sum 'C1 Ba1.26 Cl18 K1.7 Zr6'
_cod_database_code 4344282

loop_
_symmetry_equiv_pos_as_xyz
x,y,z
-y,x-y,z
-x+y,-x,z
-x,-y,-z
y,-x+y,-z
x-y,x,-z
x+2/3,y+1/3,z+1/3
-y+2/3,x-y+1/3,z+1/3
-x+y+2/3,-x+1/3,z+1/3
-x+2/3,-y+1/3,-z+1/3
y+2/3,-x+y+1/3,-z+1/3
x-y+2/3,x+1/3,-z+1/3
x+1/3,y+2/3,z+2/3
-y+1/3,x-y+2/3,z+2/3
-x+y+1/3,-x+2/3,z+2/3
-x+1/3,-y+2/3,-z+2/3
y+1/3,-x+y+2/3,-z+2/3
x-y+1/3,x+2/3,-z+2/3

loop_
_atom_site_label
_atom_site_type_symbol
_atom_site_fract_x
_atom_site_fract_y
_atom_site_fract_z
_atom_site_occupancy
_atom_site_U_iso_or_equiv
Ba1 Ba+2 0 0 0.5 1 0.0
Ba2 Ba+2 0 0 0.2208 0.13 0.0
C1 C-4 0 0 0 1 0.0
Cl3 Cl-1 0.0406 0.43723 0.10405 1 0.0
K1 K+1 0 0 0.2208 0.85 0.0
Cl1 Cl-1 0.2249 0.19787 0.1092 1 0.0
Cl2 Cl-1 0.42599 0.17339 0.00019 1 0.0
Zr1 Zr+3 0.02423 0.20502 0.0486 1 0.0
